data_7112482
loop_
_publ_author_name
'Grau, Michaela'
'Rigodanza, Francesco'
'White, Andrew J. P.'
'Sorar\`u, Antonio'
'Carraro, Mauro'
'Bonchio, Marcella'
'Britovsek, George J. P.'

_publ_section_title
;
 Ligand tuning of single-site manganese-based catalytic antioxidants
 with dual superoxide dismutase and catalase activity
;
_journal_coden_ASTM CHCOFS
_journal_issue 35
_journal_name_full
;
 Chemical Communications (Cambridge, United Kingdom)
;
_journal_page_first 4607
_journal_page_last 4609
_journal_paper_doi 10.1039/c4cc00758a
_journal_volume 50
_journal_year 2014
_chemical_formula_moiety 'C21 H19 F6 Mn N3 O8 S2'
_chemical_formula_sum 'C21 H19 F6 Mn N3 O8 S2'
_chemical_formula_weight 674.45
_space_group_IT_number 2
_symmetry_cell_setting triclinic
_symmetry_space_group_name_Hall '-P 1'
_symmetry_space_group_name_H-M 'P -1'
_atom_sites_solution_hydrogens geom
_atom_sites_solution_primary direct
_atom_sites_solution_secondary difmap
_audit_creation_method SHELXL-97
_cell_angle_alpha 95.426(3)
_cell_angle_beta 99.237(3)
_cell_angle_gamma 99.809(3)
_cell_formula_units_Z 2
_cell_length_a 9.9713(3)
_cell_length_b 10.0552(4)
_cell_length_c 14.0070(5)
_cell_measurement_reflns_used 5636
_cell_measurement_temperature 173
_cell_measurement_theta_max 32.6773
_cell_measurement_theta_min 2.9834
_cell_volume 1355.14(9)
_computing_cell_refinement 'CrysAlis RED, Oxford Diffraction Ltd'
_computing_data_collection 'CrysAlis CCD, Oxford Diffraction Ltd'
_computing_data_reduction 'CrysAlis RED, Oxford Diffraction Ltd'
_computing_molecular_graphics 'Bruker SHELXTL'
_computing_publication_material 'Bruker SHELXTL'
_computing_structure_refinement 'SHELXL-97 (Sheldrick, 1997)'
_computing_structure_solution 'SHELXS-97 (Sheldrick, 1990)'
_diffrn_ambient_temperature 173
_diffrn_detector_area_resol_mean 15.9825
_diffrn_measured_fraction_theta_full 0.983
_diffrn_measured_fraction_theta_max 0.887
_diffrn_measurement_device_type 'OD Xcalibur 3'
_diffrn_measurement_method 'omega scans'
_diffrn_radiation_monochromator graphite
_diffrn_radiation_source 'Enhance (Mo) X-ray Source'
_diffrn_radiation_type MoK\a
_diffrn_radiation_wavelength 0.71073
_diffrn_reflns_av_R_equivalents 0.0194
_diffrn_reflns_av_sigmaI/netI 0.0327
_diffrn_reflns_limit_h_max 14
_diffrn_reflns_limit_h_min -13
_diffrn_reflns_limit_k_max 9
_diffrn_reflns_limit_k_min -15
_diffrn_reflns_limit_l_max 21
_diffrn_reflns_limit_l_min -21
_diffrn_reflns_number 15503
_diffrn_reflns_theta_full 31.00
_diffrn_reflns_theta_max 32.75
_diffrn_reflns_theta_min 3.11
_exptl_absorpt_coefficient_mu 0.733
_exptl_absorpt_correction_T_max 0.957
_exptl_absorpt_correction_T_min 0.767
_exptl_absorpt_correction_type analytical
_exptl_absorpt_process_details
; 
CrysAlisPro, Agilent Technologies, 
Version 1.171.35.11 (release 16-05-2011 CrysAlis171 .NET) 
(compiled May 16 2011,17:55:39) 
Analytical numeric absorption correction using a multifaceted crystal 
model based on expressions derived by R.C. Clark & J.S. Reid. 
(Clark, R. C. & Reid, J. S. (1995). Acta Cryst. A51, 887-897) 
;
_exptl_crystal_colour Colourless
_exptl_crystal_density_diffrn 1.653
_exptl_crystal_density_method 'not measured'
_exptl_crystal_description 'tabular needles'
_exptl_crystal_F_000 682
_exptl_crystal_size_max 0.43
_exptl_crystal_size_mid 0.21
_exptl_crystal_size_min 0.06
_refine_diff_density_max 0.506
_refine_diff_density_min -0.501
_refine_diff_density_rms 0.063
_refine_ls_extinction_method none
_refine_ls_goodness_of_fit_ref 1.080
_refine_ls_hydrogen_treatment constr
_refine_ls_matrix_type full
_refine_ls_number_parameters 436
_refine_ls_number_reflns 8885
_refine_ls_number_restraints 326
_refine_ls_restrained_S_all 1.130
_refine_ls_R_factor_all 0.0597
_refine_ls_R_factor_gt 0.0430
_refine_ls_shift/su_max 0.001
_refine_ls_shift/su_mean 0.000
_refine_ls_structure_factor_coef Fsqd
_refine_ls_weighting_details 'calc w=1/[\s^2^(Fo^2^)+(0.0562P)^2^+0.3482P] where P=(Fo^2^+2Fc^2^)/3'
_refine_ls_weighting_scheme calc
_refine_ls_wR_factor_gt 0.1117
_refine_ls_wR_factor_ref 0.1200
_reflns_number_gt 6948
_reflns_number_total 8885
_reflns_threshold_expression >2sigma(I)
_cod_data_source_file c4cc00758a2.cif
_cod_data_source_block '[Mn(2)(OTf)2]'
_cod_original_sg_symbol_H-M P-1
_cod_database_code 7112482

loop_
_symmetry_equiv_pos_as_xyz
'x, y, z'
'-x, -y, -z'

loop_
_atom_site_label
_atom_site_type_symbol
_atom_site_fract_x
_atom_site_fract_y
_atom_site_fract_z
_atom_site_U_iso_or_equiv
_atom_site_adp_type
_atom_site_occupancy
_atom_site_symmetry_multiplicity
_atom_site_calc_flag
_atom_site_refinement_flags
_atom_site_disorder_assembly
_atom_site_disorder_group
Mn Mn 0.57048(3) 0.38666(3) 0.269199(18) 0.02701(8) Uani 1 1 d . . .
N1 N 0.49169(16) 0.57501(15) 0.31592(11) 0.0310(3) Uani 1 1 d . A .
C2 C 0.39403(19) 0.61762(19) 0.25452(15) 0.0338(4) Uani 1 1 d . . .
C3 C 0.3468(2) 0.7365(2) 0.27808(18) 0.0435(5) Uani 1 1 d . A .
H3A H 0.2793 0.7658 0.2331 0.052 Uiso 1 1 calc R . .
C4 C 0.3997(3) 0.8116(2) 0.36827(18) 0.0482(5) Uani 1 1 d . . .
H4A H 0.3682 0.8928 0.3862 0.058 Uiso 1 1 calc R A .
C5 C 0.4984(3) 0.7677(2) 0.43188(17) 0.0454(5) Uani 1 1 d . A .
H5A H 0.5351 0.8174 0.4944 0.054 Uiso 1 1 calc R . .
C6 C 0.5434(2) 0.64886(19) 0.40279(14) 0.0352(4) Uani 1 1 d . . .
C7 C 0.33622(19) 0.5277(2) 0.15999(15) 0.0363(4) Uani 1 1 d . A .
H7A H 0.2514 0.4643 0.1663 0.044 Uiso 1 1 calc R . .
H7B H 0.3121 0.5835 0.1076 0.044 Uiso 1 1 calc R . .
O8 O 0.43837(13) 0.45337(14) 0.13691(9) 0.0317(3) Uani 1 1 d . A .
C9 C 0.3884(2) 0.3499(2) 0.05609(14) 0.0367(4) Uani 1 1 d . . .
H9A H 0.3629 0.3912 -0.0041 0.044 Uiso 1 1 calc R A .
H9B H 0.3054 0.2884 0.0675 0.044 Uiso 1 1 calc R . .
C10 C 0.50191(19) 0.27169(19) 0.04544(13) 0.0312(3) Uani 1 1 d . A .
N11 N 0.59855(16) 0.27746(17) 0.12454(11) 0.0334(3) Uani 1 1 d . A .
C12 C 0.7063(2) 0.2162(2) 0.11544(15) 0.0395(4) Uani 1 1 d . . .
H12A H 0.7779 0.2237 0.1704 0.047 Uiso 1 1 calc R A .
C13 C 0.7173(2) 0.1427(2) 0.02955(16) 0.0446(5) Uani 1 1 d . A .
H13A H 0.7948 0.1004 0.0255 0.054 Uiso 1 1 calc R . .
C14 C 0.6139(3) 0.1321(2) -0.04986(16) 0.0490(5) Uani 1 1 d . . .
H14A H 0.6172 0.0793 -0.1091 0.059 Uiso 1 1 calc R A .
C15 C 0.5056(2) 0.1983(2) -0.04294(14) 0.0424(5) Uani 1 1 d . A .
H15A H 0.4345 0.1941 -0.0977 0.051 Uiso 1 1 calc R . .
C16 C 0.6559(2) 0.6001(2) 0.46690(14) 0.0399(4) Uani 1 1 d . A .
H16A H 0.7471 0.6548 0.4635 0.048 Uiso 1 1 calc R . .
H16B H 0.6420 0.6104 0.5354 0.048 Uiso 1 1 calc R . .
O17 O 0.65186(14) 0.46040(14) 0.43430(9) 0.0348(3) Uani 1 1 d . A .
C18 C 0.7722(2) 0.4114(2) 0.47348(15) 0.0394(4) Uani 1 1 d . . .
H18A H 0.7822 0.4169 0.5453 0.047 Uiso 1 1 calc R A .
H18B H 0.8555 0.4674 0.4576 0.047 Uiso 1 1 calc R . .
C19 C 0.75705(18) 0.2661(2) 0.42962(13) 0.0335(4) Uani 1 1 d . A .
N20 N 0.66549(15) 0.22574(16) 0.34617(11) 0.0314(3) Uani 1 1 d . A .
C21 C 0.6477(2) 0.0948(2) 0.30696(15) 0.0361(4) Uani 1 1 d . . .
H21A H 0.5806 0.0644 0.2493 0.043 Uiso 1 1 calc R A .
C22 C 0.7216(2) 0.0025(2) 0.34597(17) 0.0422(5) Uani 1 1 d . A .
H22A H 0.7079 -0.0882 0.3151 0.051 Uiso 1 1 calc R . .
C23 C 0.8163(2) 0.0459(3) 0.43130(18) 0.0472(5) Uani 1 1 d . . .
H23A H 0.8689 -0.0150 0.4602 0.057 Uiso 1 1 calc R A .
C24 C 0.8339(2) 0.1785(3) 0.47423(16) 0.0448(5) Uani 1 1 d . A .
H24A H 0.8977 0.2095 0.5334 0.054 Uiso 1 1 calc R . .
S30 S 0.27092(5) 0.14769(5) 0.27993(6) 0.03267(15) Uani 0.942(2) 1 d PDU A 1
O31 O 0.35933(19) 0.27927(18) 0.28139(18) 0.0417(4) Uani 0.942(2) 1 d PDU A 1
O32 O 0.2799(2) 0.0474(2) 0.20463(17) 0.0710(7) Uani 0.942(2) 1 d PDU A 1
O33 O 0.2719(2) 0.1054(2) 0.37431(14) 0.0591(5) Uani 0.942(2) 1 d PDU A 1
C30 C 0.0988(2) 0.1853(3) 0.2490(2) 0.0548(7) Uani 0.942(2) 1 d PDU A 1
F31 F 0.00250(17) 0.0744(2) 0.2431(2) 0.0888(7) Uani 0.942(2) 1 d PDU A 1
F32 F 0.0765(2) 0.2794(2) 0.3131(2) 0.0940(8) Uani 0.942(2) 1 d PDU A 1
F33 F 0.07932(17) 0.2310(2) 0.16205(15) 0.0832(7) Uani 0.942(2) 1 d PDU A 1
S30' S 0.2687(10) 0.1409(10) 0.2377(10) 0.038(2) Uiso 0.058(2) 1 d PDU A 2
O31' O 0.334(3) 0.2785(18) 0.275(3) 0.041(5) Uiso 0.058(2) 1 d PDU A 2
O32' O 0.282(3) 0.096(3) 0.1419(14) 0.073(5) Uiso 0.058(2) 1 d PDU A 2
O33' O 0.294(2) 0.046(2) 0.3075(17) 0.055(4) Uiso 0.058(2) 1 d PDU A 2
C30' C 0.0862(17) 0.141(2) 0.2295(16) 0.073(4) Uiso 0.058(2) 1 d PDU A 2
F31' F 0.030(2) 0.052(3) 0.283(2) 0.081(6) Uiso 0.058(2) 1 d PDU A 2
F32' F 0.061(2) 0.261(3) 0.258(2) 0.070(4) Uiso 0.058(2) 1 d PDU A 2
F33' F 0.022(2) 0.104(4) 0.1373(17) 0.108(6) Uiso 0.058(2) 1 d PDU A 2
S40 S 0.83213(7) 0.64107(6) 0.24816(4) 0.03438(16) Uani 0.933(3) 1 d PDU A 1
O41 O 0.7753(2) 0.5045(2) 0.2641(2) 0.0420(5) Uani 0.933(3) 1 d PDU A 1
O42 O 0.7335(2) 0.7075(2) 0.19503(14) 0.0515(5) Uani 0.933(3) 1 d PDU A 1
O43 O 0.9179(3) 0.7222(2) 0.33109(16) 0.0747(7) Uani 0.933(3) 1 d PDU A 1
C40 C 0.9448(3) 0.6095(3) 0.1614(3) 0.0627(8) Uani 0.933(3) 1 d PDU A 1
F41 F 1.0093(3) 0.7252(3) 0.1389(2) 0.1083(10) Uani 0.933(3) 1 d PDU A 1
F42 F 1.03961(19) 0.5431(3) 0.1999(2) 0.1007(8) Uani 0.933(3) 1 d PDU A 1
F43 F 0.8711(3) 0.5346(3) 0.07948(16) 0.0907(7) Uani 0.933(3) 1 d PDU A 1
S40' S 0.8868(15) 0.6261(11) 0.2713(9) 0.058(3) Uiso 0.067(3) 1 d PDU A 2
O41' O 0.800(2) 0.4945(18) 0.269(2) 0.026(5) Uiso 0.067(3) 1 d PDU A 2
O42' O 0.799(3) 0.720(2) 0.2296(18) 0.054(4) Uiso 0.067(3) 1 d PDU A 2
O43' O 0.969(3) 0.681(3) 0.3612(14) 0.074(5) Uiso 0.067(3) 1 d PDU A 2
C40' C 0.999(2) 0.602(2) 0.1873(16) 0.093(4) Uiso 0.067(3) 1 d PDU A 2
F41' F 1.046(4) 0.717(3) 0.154(3) 0.128(6) Uiso 0.067(3) 1 d PDU A 2
F42' F 1.107(3) 0.554(4) 0.232(2) 0.131(6) Uiso 0.067(3) 1 d PDU A 2
F43' F 0.935(3) 0.511(3) 0.1121(15) 0.069(4) Uiso 0.067(3) 1 d PDU A 2

loop_
_atom_site_aniso_label
_atom_site_aniso_U_11
_atom_site_aniso_U_22
_atom_site_aniso_U_33
_atom_site_aniso_U_23
_atom_site_aniso_U_13
_atom_site_aniso_U_12
Mn 0.02676(13) 0.02939(14) 0.02479(13) -0.00176(9) 0.00220(9) 0.01018(10)
N1 0.0332(7) 0.0284(7) 0.0336(8) 0.0005(6) 0.0124(6) 0.0080(6)
C2 0.0338(8) 0.0299(9) 0.0433(10) 0.0073(7) 0.0157(8) 0.0116(7)
C3 0.0487(11) 0.0352(10) 0.0575(13) 0.0121(9) 0.0249(10) 0.0204(9)
C4 0.0642(14) 0.0311(10) 0.0614(14) 0.0075(9) 0.0349(12) 0.0198(10)
C5 0.0649(14) 0.0312(10) 0.0442(11) -0.0015(8) 0.0269(10) 0.0084(10)
C6 0.0449(10) 0.0274(8) 0.0352(9) -0.0005(7) 0.0182(8) 0.0045(8)
C7 0.0314(8) 0.0363(10) 0.0449(10) 0.0058(8) 0.0060(7) 0.0170(8)
O8 0.0287(6) 0.0374(7) 0.0306(6) -0.0001(5) 0.0037(5) 0.0142(5)
C9 0.0337(9) 0.0457(11) 0.0295(9) -0.0022(8) -0.0018(7) 0.0147(8)
C10 0.0333(8) 0.0326(9) 0.0276(8) 0.0017(7) 0.0045(6) 0.0082(7)
N11 0.0295(7) 0.0421(9) 0.0292(7) -0.0017(6) 0.0041(6) 0.0132(7)
C12 0.0334(9) 0.0479(11) 0.0393(10) -0.0007(8) 0.0071(8) 0.0163(8)
C13 0.0486(11) 0.0452(12) 0.0468(12) 0.0013(9) 0.0194(9) 0.0196(10)
C14 0.0693(15) 0.0482(12) 0.0338(10) -0.0044(9) 0.0180(10) 0.0199(11)
C15 0.0550(12) 0.0469(12) 0.0254(9) -0.0001(8) 0.0039(8) 0.0160(10)
C16 0.0508(11) 0.0341(10) 0.0311(9) -0.0080(7) 0.0076(8) 0.0046(9)
O17 0.0384(7) 0.0326(7) 0.0301(6) -0.0042(5) 0.0010(5) 0.0071(6)
C18 0.0389(9) 0.0433(11) 0.0304(9) 0.0005(8) -0.0043(7) 0.0041(8)
C19 0.0274(8) 0.0425(10) 0.0299(8) 0.0046(7) 0.0012(6) 0.0080(7)
N20 0.0287(7) 0.0335(8) 0.0305(7) 0.0019(6) -0.0007(6) 0.0085(6)
C21 0.0327(8) 0.0350(9) 0.0400(10) 0.0019(8) 0.0015(7) 0.0105(8)
C22 0.0392(10) 0.0367(10) 0.0563(13) 0.0105(9) 0.0125(9) 0.0161(9)
C23 0.0390(10) 0.0562(14) 0.0551(13) 0.0211(11) 0.0089(9) 0.0251(10)
C24 0.0353(9) 0.0627(14) 0.0380(10) 0.0137(10) -0.0009(8) 0.0167(10)
S30 0.0314(2) 0.0296(2) 0.0375(4) -0.0015(2) 0.0065(2) 0.00978(18)
O31 0.0278(8) 0.0410(9) 0.0557(10) 0.0105(7) 0.0039(7) 0.0058(6)
O32 0.0681(12) 0.0636(13) 0.0775(14) -0.0329(11) 0.0185(11) 0.0200(11)
O33 0.0722(12) 0.0539(11) 0.0529(11) 0.0207(9) 0.0075(9) 0.0125(10)
C30 0.0301(10) 0.0570(16) 0.0809(19) 0.0134(14) 0.0154(11) 0.0107(11)
F31 0.0359(8) 0.0975(16) 0.129(2) 0.0400(14) 0.0114(10) -0.0093(9)
F32 0.0778(13) 0.1037(16) 0.1215(19) 0.0033(14) 0.0435(13) 0.0576(12)
F33 0.0435(8) 0.1121(17) 0.0909(14) 0.0477(13) -0.0117(8) 0.0093(10)
S40 0.0305(3) 0.0368(3) 0.0329(3) 0.0006(2) -0.0007(2) 0.0064(2)
O41 0.0297(9) 0.0436(10) 0.0540(11) 0.0064(8) 0.0095(8) 0.0086(7)
O42 0.0471(10) 0.0570(11) 0.0556(11) 0.0118(9) 0.0045(8) 0.0262(9)
O43 0.0816(15) 0.0635(14) 0.0542(12) -0.0025(10) -0.0279(11) -0.0118(11)
C40 0.0381(12) 0.075(2) 0.087(2) 0.0293(17) 0.0278(13) 0.0187(13)
F41 0.0841(16) 0.1157(18) 0.157(2) 0.0811(17) 0.0699(17) 0.0257(14)
F42 0.0468(10) 0.1119(17) 0.173(2) 0.0595(17) 0.0464(13) 0.0483(11)
F43 0.1021(16) 0.1227(19) 0.0628(12) -0.0018(12) 0.0386(12) 0.0493(15)

loop_
_atom_type_symbol
_atom_type_description
_atom_type_scat_dispersion_real
_atom_type_scat_dispersion_imag
_atom_type_scat_source
C C 0.0033 0.0016 'International Tables Vol C Tables 4.2.6.8 and 6.1.1.4'
H H 0.0000 0.0000 'International Tables Vol C Tables 4.2.6.8 and 6.1.1.4'
N N 0.0061 0.0033 'International Tables Vol C Tables 4.2.6.8 and 6.1.1.4'
O O 0.0106 0.0060 'International Tables Vol C Tables 4.2.6.8 and 6.1.1.4'
F F 0.0171 0.0103 'International Tables Vol C Tables 4.2.6.8 and 6.1.1.4'
S S 0.1246 0.1234 'International Tables Vol C Tables 4.2.6.8 and 6.1.1.4'
Mn Mn 0.3368 0.7283 'International Tables Vol C Tables 4.2.6.8 and 6.1.1.4'

loop_
_geom_angle_atom_site_label_1
_geom_angle_atom_site_label_2
_geom_angle_atom_site_label_3
_geom_angle
O41 Mn O31 175.88(8)
O41 Mn N1 92.23(7)
O31 Mn N1 83.91(7)
O41 Mn N20 91.84(7)
O31 Mn N20 89.94(7)
N1 Mn N20 135.80(6)
O41 Mn N11 82.84(8)
O31 Mn N11 100.95(7)
N1 Mn N11 136.06(6)
N20 Mn N11 88.10(6)
O41 Mn O8 100.51(7)
O31 Mn O8 79.54(7)
N1 Mn O8 69.79(5)
N20 Mn O8 151.48(5)
N11 Mn O8 68.33(5)
O41 Mn O17 79.32(8)
O31 Mn O17 97.89(7)
N1 Mn O17 69.18(5)
N20 Mn O17 68.43(5)
N11 Mn O17 149.79(5)
O8 Mn O17 138.93(5)
O31 Mn O41' 175.1(7)
N1 Mn O41' 96.9(6)
N20 Mn O41' 86.1(6)
N11 Mn O41' 81.8(7)
O8 Mn O41' 105.3(7)
O17 Mn O41' 78.0(7)
O41 Mn O31' 173.9(6)
N1 Mn O31' 81.9(6)
N20 Mn O31' 93.5(7)
N11 Mn O31' 100.2(7)
O8 Mn O31' 76.0(8)
O17 Mn O31' 100.0(8)
O41' Mn O31' 177.9(10)
C6 N1 C2 118.92(16)
C6 N1 Mn 121.26(13)
C2 N1 Mn 119.78(12)
N1 C2 C3 122.0(2)
N1 C2 C7 116.37(15)
C3 C2 C7 121.63(19)
C4 C3 C2 118.8(2)
C5 C4 C3 119.52(19)
C4 C5 C6 118.8(2)
N1 C6 C5 122.0(2)
N1 C6 C16 116.86(16)
C5 C6 C16 121.08(19)
O8 C7 C2 108.17(15)
C7 O8 C9 113.29(14)
C7 O8 Mn 115.23(11)
C9 O8 Mn 114.71(11)
O8 C9 C10 107.74(14)
N11 C10 C15 122.20(17)
N11 C10 C9 116.72(16)
C15 C10 C9 121.08(17)
C10 N11 C12 118.00(16)
C10 N11 Mn 118.71(12)
C12 N11 Mn 123.28(13)
N11 C12 C13 122.78(19)
C14 C13 C12 118.56(19)
C13 C14 C15 119.43(19)
C14 C15 C10 118.90(19)
O17 C16 C6 108.64(15)
C18 O17 C16 113.81(15)
C18 O17 Mn 113.98(11)
C16 O17 Mn 117.15(11)
O17 C18 C19 108.16(15)
N20 C19 C24 122.17(19)
N20 C19 C18 116.68(16)
C24 C19 C18 121.15(17)
C19 N20 C21 117.63(16)
C19 N20 Mn 118.38(13)
C21 N20 Mn 123.51(12)
N20 C21 C22 123.54(19)
C21 C22 C23 118.1(2)
C24 C23 C22 119.48(19)
C23 C24 C19 119.04(19)
O32 S30 O33 116.25(14)
O32 S30 O31 114.79(15)
O33 S30 O31 113.16(14)
O32 S30 C30 105.07(14)
O33 S30 C30 102.85(13)
O31 S30 C30 102.48(12)
S30 O31 Mn 145.41(13)
F32 C30 F31 108.9(2)
F32 C30 F33 107.0(3)
F31 C30 F33 106.4(2)
F32 C30 S30 111.7(2)
F31 C30 S30 111.1(2)
F33 C30 S30 111.63(18)
O32' S30' O31' 116.4(12)
O32' S30' O33' 114.6(12)
O31' S30' O33' 112.6(12)
O32' S30' C30' 104.1(10)
O31' S30' C30' 104.3(11)
O33' S30' C30' 102.9(10)
S30' O31' Mn 126.6(18)
F32' C30' F31' 108.2(14)
F32' C30' F33' 107.7(14)
F31' C30' F33' 107.5(14)
F32' C30' S30' 112.4(13)
F31' C30' S30' 111.2(12)
F33' C30' S30' 109.7(12)
O43 S40 O42 114.82(13)
O43 S40 O41 114.73(15)
O42 S40 O41 113.79(12)
O43 S40 C40 106.46(15)
O42 S40 C40 103.21(12)
O41 S40 C40 101.87(14)
S40 O41 Mn 137.00(14)
F41 C40 F42 108.0(2)
F41 C40 F43 108.9(3)
F42 C40 F43 108.7(3)
F41 C40 S40 110.8(2)
F42 C40 S40 110.0(2)
F43 C40 S40 110.42(18)
O43' S40' O41' 115.5(12)
O43' S40' O42' 113.1(11)
O41' S40' O42' 108.4(11)
O43' S40' C40' 107.5(10)
O41' S40' C40' 106.1(10)
O42' S40' C40' 105.6(10)
S40' O41' Mn 143.1(15)
F43' C40' F41' 108.6(14)
F43' C40' F42' 107.7(14)
F41' C40' F42' 109.0(14)
F43' C40' S40' 110.6(12)
F41' C40' S40' 111.8(13)
F42' C40' S40' 109.0(12)

loop_
_geom_bond_atom_site_label_1
_geom_bond_atom_site_label_2
_geom_bond_distance
Mn O41 2.1949(19)
Mn O31 2.2369(19)
Mn N1 2.2517(15)
Mn N20 2.2809(15)
Mn N11 2.2926(15)
Mn O8 2.3176(13)
Mn O17 2.3291(13)
Mn O41' 2.36(2)
Mn O31' 2.44(3)
N1 C6 1.340(2)
N1 C2 1.347(2)
C2 C3 1.389(3)
C2 C7 1.501(3)
C3 C4 1.383(3)
C4 C5 1.378(4)
C5 C6 1.394(3)
C6 C16 1.501(3)
C7 O8 1.421(2)
O8 C9 1.425(2)
C9 C10 1.502(3)
C10 N11 1.336(2)
C10 C15 1.389(3)
N11 C12 1.343(2)
C12 C13 1.381(3)
C13 C14 1.373(3)
C14 C15 1.373(3)
C16 O17 1.427(2)
O17 C18 1.423(2)
C18 C19 1.504(3)
C19 N20 1.344(2)
C19 C24 1.390(3)
N20 C21 1.349(2)
C21 C22 1.379(3)
C22 C23 1.382(3)
C23 C24 1.380(3)
S30 O32 1.4130(18)
S30 O33 1.4254(19)
S30 O31 1.4559(18)
S30 C30 1.813(2)
C30 F32 1.314(4)
C30 F31 1.329(3)
C30 F33 1.339(3)
S30' O32' 1.408(13)
S30' O31' 1.435(13)
S30' O33' 1.452(12)
S30' C30' 1.805(15)
C30' F32' 1.316(14)
C30' F31' 1.330(14)
C30' F33' 1.333(14)
S40 O43 1.4181(19)
S40 O42 1.4316(17)
S40 O41 1.4462(19)
S40 C40 1.824(3)
C40 F41 1.321(3)
C40 F42 1.323(3)
C40 F43 1.342(4)
S40' O43' 1.395(12)
S40' O41' 1.450(13)
S40' O42' 1.488(13)
S40' C40' 1.778(15)
C40' F43' 1.325(14)
C40' F41' 1.328(14)
C40' F42' 1.345(14)
